data_4506781
loop_
_publ_author_name
'Kundu, Tanay'
'Sahoo, Subash Chandra'
'Banerjee, Rahul'

_publ_section_title
;
 Variable Water Adsorption in Amino Acid Derivative Based Homochiral Metal
 Organic Frameworks
;
_journal_issue 9
_journal_name_full 'Crystal Growth &amp; Design'
_journal_page_first 4633
_journal_paper_doi 10.1021/cg3008443
_journal_volume 12
_journal_year 2012
_chemical_absolute_configuration syn
_chemical_compound_source synthesized
_chemical_formula_moiety 'C12 H17 Br Cd N2 O2'
_chemical_formula_sum 'C12 H17 Br Cd N2 O2'
_chemical_formula_weight 413.59
_space_group_IT_number 19
_symmetry_cell_setting orthorhombic
_symmetry_Int_Tables_number 19
_symmetry_space_group_name_Hall 'P 2ac 2ab'
_symmetry_space_group_name_H-M 'P 21 21 21'
_atom_sites_solution_hydrogens geom
_atom_sites_solution_primary direct
_atom_sites_solution_secondary difmap
_audit_creation_method SHELXL-97
_cell_angle_alpha 90.00
_cell_angle_beta 90.00
_cell_angle_gamma 90.00
_cell_formula_units_Z 4
_cell_length_a 7.2398(6)
_cell_length_b 13.7041(11)
_cell_length_c 16.5286(13)
_cell_measurement_reflns_used 8054
_cell_measurement_temperature 296(2)
_cell_measurement_theta_max 27.86
_cell_measurement_theta_min 2.46
_cell_volume 1639.9(2)
_computing_cell_refinement 'Bruker SMART'
_computing_data_collection 'Bruker SMART'
_computing_data_reduction 'Bruker SAINT'
_computing_molecular_graphics 'Bruker SHELXTL'
_computing_publication_material 'Bruker SHELXTL'
_computing_structure_refinement 'SHELXL-97 (Sheldrick, 1997)'
_computing_structure_solution 'SHELXS-97 (Sheldrick, 1990)'
_diffrn_ambient_temperature 296(2)
_diffrn_measured_fraction_theta_full 0.99
_diffrn_measured_fraction_theta_max 0.99
_diffrn_measurement_device_type 'CCD area detector'
_diffrn_measurement_method 'phi and omega scans'
_diffrn_radiation_monochromator graphite
_diffrn_radiation_type MoK\a
_diffrn_radiation_wavelength 0.71073
_diffrn_reflns_av_R_equivalents 0.0231
_diffrn_reflns_av_sigmaI/netI 0.0257
_diffrn_reflns_limit_h_max 9
_diffrn_reflns_limit_h_min -9
_diffrn_reflns_limit_k_max 18
_diffrn_reflns_limit_k_min -18
_diffrn_reflns_limit_l_max 21
_diffrn_reflns_limit_l_min -21
_diffrn_reflns_number 18907
_diffrn_reflns_theta_full 27.86
_diffrn_reflns_theta_max 27.86
_diffrn_reflns_theta_min 1.93
_diffrn_source 'fine-focus sealed tube'
_exptl_absorpt_coefficient_mu 3.779
_exptl_absorpt_correction_T_max 0.635
_exptl_absorpt_correction_T_min 0.401
_exptl_absorpt_correction_type multi-scan
_exptl_absorpt_process_details 'Blessing, Acta Cryst. (1995) A51 33-38'
_exptl_crystal_colour colorless
_exptl_crystal_density_diffrn 1.675
_exptl_crystal_density_method 'not measured'
_exptl_crystal_description rod
_exptl_crystal_F_000 808
_exptl_crystal_size_max 0.3
_exptl_crystal_size_mid 0.21
_exptl_crystal_size_min 0.12
_refine_diff_density_max 1.520
_refine_diff_density_min -0.463
_refine_diff_density_rms 0.099
_refine_ls_abs_structure_details 'Flack H D (1983), Acta Cryst. A39, 876-881'
_refine_ls_abs_structure_Flack 0.0009(2)
_refine_ls_extinction_method none
_refine_ls_goodness_of_fit_ref 1.066
_refine_ls_hydrogen_treatment constr
_refine_ls_matrix_type full
_refine_ls_number_parameters 165
_refine_ls_number_reflns 3871
_refine_ls_number_restraints 0
_refine_ls_restrained_S_all 1.066
_refine_ls_R_factor_all 0.0461
_refine_ls_R_factor_gt 0.0421
_refine_ls_shift/su_max 0.000
_refine_ls_shift/su_mean 0.000
_refine_ls_structure_factor_coef Fsqd
_refine_ls_weighting_details 'calc w=1/[\s^2^(Fo^2^)+(0.1000P)^2^+0.1849P] where P=(Fo^2^+2Fc^2^)/3'
_refine_ls_weighting_scheme calc
_refine_ls_wR_factor_gt 0.1300
_refine_ls_wR_factor_ref 0.1342
_reflns_number_gt 3568
_reflns_number_total 3871
_reflns_threshold_expression >2sigma(I)
_cod_data_source_file cg3008443_si_002.cif
_cod_data_source_block 1b
_cod_database_code 4506781

loop_
_symmetry_equiv_pos_as_xyz
'x, y, z'
'-x+1/2, -y, z+1/2'
'-x, y+1/2, -z+1/2'
'x+1/2, -y+1/2, -z'

loop_
_atom_site_label
_atom_site_type_symbol
_atom_site_fract_x
_atom_site_fract_y
_atom_site_fract_z
_atom_site_U_iso_or_equiv
_atom_site_adp_type
_atom_site_occupancy
_atom_site_symmetry_multiplicity
_atom_site_calc_flag
_atom_site_refinement_flags
Cd1 Cd 0.81613(5) 0.28393(3) 0.90014(2) 0.04666(14) Uani 1 1 d .
Br1 Br 1.08708(11) 0.27642(6) 0.79696(6) 0.0843(3) Uani 1 1 d .
N2 N 0.6532(8) 0.4059(4) 0.8350(4) 0.0616(13) Uani 1 1 d .
C10 C 0.4773(9) 0.4240(5) 0.8425(3) 0.0551(13) Uani 1 1 d .
H1 H 0.4056 0.3803 0.8720 0.066 Uiso 1 1 calc R
C7 C 0.5912(9) 0.1584(4) 0.7767(4) 0.0546(13) Uani 1 1 d .
H3A H 0.6621 0.1947 0.7370 0.066 Uiso 1 1 calc R
H3B H 0.4926 0.2004 0.7957 0.066 Uiso 1 1 calc R
C8 C 0.5070(9) 0.0695(4) 0.7359(4) 0.0553(14) Uani 1 1 d .
C2 C 0.6266(9) 0.0772(4) 0.9097(3) 0.0527(13) Uani 1 1 d .
H4 H 0.5405 0.0301 0.8859 0.063 Uiso 1 1 calc R
C3 C 0.7792(12) 0.0213(4) 0.9576(4) 0.0678(19) Uani 1 1 d .
H14A H 0.8817 0.0654 0.9672 0.081 Uiso 1 1 calc R
H14B H 0.7296 0.0025 1.0098 0.081 Uiso 1 1 calc R
C11 C 0.7463(13) 0.4688(8) 0.7932(9) 0.146(6) Uani 1 1 d .
H7 H 0.8722 0.4573 0.7873 0.175 Uiso 1 1 calc R
C9 C 0.6082(9) 0.0043(5) 0.6909(3) 0.0595(15) Uani 1 1 d .
H9 H 0.7339 0.0143 0.6830 0.071 Uiso 1 1 calc R
C12 C 0.3233(14) 0.0505(8) 0.7431(9) 0.141(6) Uani 1 1 d .
H8 H 0.2467 0.0923 0.7721 0.169 Uiso 1 1 calc R
C4 C 0.8531(18) -0.0706(6) 0.9149(5) 0.103(4) Uani 1 1 d .
H11 H 0.8873 -0.0526 0.8595 0.123 Uiso 1 1 calc R
O2 O 0.3962(9) 0.1056(4) 1.0085(3) 0.0823(16) Uani 1 1 d .
O1 O 0.5644(7) 0.2326(3) 0.9740(2) 0.0590(10) Uani 1 1 d .
C1 C 0.5228(9) 0.1432(5) 0.9670(4) 0.0571(14) Uani 1 1 d .
N1 N 0.7126(6) 0.1335(3) 0.8455(2) 0.0427(9) Uani 1 1 d .
H5 H 0.8119 0.0999 0.8266 0.051 Uiso 1 1 calc R
C6 C 0.705(3) -0.1485(7) 0.9104(8) 0.172(9) Uani 1 1 d .
H16A H 0.7463 -0.2002 0.8755 0.258 Uiso 1 1 calc R
H16B H 0.5938 -0.1207 0.8891 0.258 Uiso 1 1 calc R
H16C H 0.6825 -0.1740 0.9635 0.258 Uiso 1 1 calc R
C5 C 1.024(3) -0.1031(11) 0.9580(9) 0.172(8) Uani 1 1 d .
H17A H 1.0887 -0.0471 0.9786 0.258 Uiso 1 1 calc R
H17B H 1.1026 -0.1377 0.9210 0.258 Uiso 1 1 calc R
H17C H 0.9911 -0.1452 1.0021 0.258 Uiso 1 1 calc R

loop_
_atom_site_aniso_label
_atom_site_aniso_U_11
_atom_site_aniso_U_22
_atom_site_aniso_U_33
_atom_site_aniso_U_23
_atom_site_aniso_U_13
_atom_site_aniso_U_12
Cd1 0.0534(2) 0.03426(19) 0.0523(2) 0.00003(14) -0.01588(15) -0.00098(14)
Br1 0.0641(4) 0.0716(5) 0.1171(6) 0.0163(4) 0.0206(4) -0.0050(4)
N2 0.058(3) 0.045(3) 0.082(3) 0.014(2) -0.020(3) -0.011(2)
C10 0.061(3) 0.063(4) 0.042(3) 0.012(2) -0.007(2) 0.005(3)
C7 0.061(3) 0.040(3) 0.062(3) -0.003(2) -0.011(3) -0.006(2)
C8 0.058(3) 0.044(3) 0.064(3) -0.009(2) -0.022(3) -0.001(2)
C2 0.067(3) 0.040(2) 0.051(3) -0.008(2) 0.019(3) -0.004(2)
C3 0.106(6) 0.052(3) 0.046(3) 0.003(2) 0.010(3) 0.018(4)
C11 0.050(4) 0.111(9) 0.277(16) 0.126(10) -0.013(7) -0.002(5)
C9 0.055(3) 0.072(4) 0.051(3) -0.016(3) 0.007(3) -0.019(3)
C12 0.063(5) 0.100(7) 0.260(15) -0.114(9) -0.017(7) 0.017(5)
C4 0.185(10) 0.056(4) 0.067(4) 0.008(3) 0.042(5) 0.052(6)
O2 0.094(4) 0.072(3) 0.081(3) -0.016(3) 0.049(3) -0.012(3)
O1 0.075(3) 0.043(2) 0.058(2) -0.0090(15) 0.0123(18) 0.019(2)
C1 0.062(3) 0.053(3) 0.055(3) -0.008(2) 0.022(3) -0.004(3)
N1 0.047(2) 0.041(2) 0.0400(19) -0.0030(15) -0.0002(17) -0.0014(17)
C6 0.32(3) 0.044(4) 0.148(10) -0.020(5) 0.110(15) -0.015(8)
C5 0.24(2) 0.130(11) 0.144(11) 0.007(9) 0.004(13) 0.118(13)

loop_
_atom_type_symbol
_atom_type_description
_atom_type_scat_dispersion_real
_atom_type_scat_dispersion_imag
_atom_type_scat_source
C C 0.0033 0.0016 'International Tables Vol C Tables 4.2.6.8 and 6.1.1.4'
H H 0.0000 0.0000 'International Tables Vol C Tables 4.2.6.8 and 6.1.1.4'
N N 0.0061 0.0033 'International Tables Vol C Tables 4.2.6.8 and 6.1.1.4'
O O 0.0106 0.0060 'International Tables Vol C Tables 4.2.6.8 and 6.1.1.4'
Br Br -0.2901 2.4595 'International Tables Vol C Tables 4.2.6.8 and 6.1.1.4'
Cd Cd -0.8075 1.2024 'International Tables Vol C Tables 4.2.6.8 and 6.1.1.4'

loop_
_geom_angle_atom_site_label_1
_geom_angle_atom_site_label_2
_geom_angle_atom_site_label_3
_geom_angle
_geom_angle_site_symmetry_1
_geom_angle_site_symmetry_3
O2 Cd1 O1 93.1(2) 4_557 .
O2 Cd1 N2 87.5(2) 4_557 .
O1 Cd1 N2 93.66(18) . .
O2 Cd1 N1 159.41(19) 4_557 .
O1 Cd1 N1 71.71(14) . .
N2 Cd1 N1 106.84(17) . .
O2 Cd1 Br1 106.05(18) 4_557 .
O1 Cd1 Br1 158.74(9) . .
N2 Cd1 Br1 96.20(15) . .
N1 Cd1 Br1 87.40(11) . .
C11 N2 C10 115.7(6) . .
C11 N2 Cd1 117.7(5) . .
C10 N2 Cd1 126.3(4) . .
N2 C10 C9 123.5(6) . 3_656
N1 C7 C8 113.3(5) . .
C12 C8 C9 116.3(6) . .
C12 C8 C7 120.5(6) . .
C9 C8 C7 123.2(6) . .
N1 C2 C1 110.7(5) . .
N1 C2 C3 109.1(5) . .
C1 C2 C3 109.2(5) . .
C4 C3 C2 114.6(6) . .
N2 C11 C12 126.0(9) . 3_656
C8 C9 C10 119.8(6) . 3_646
C8 C12 C11 118.6(8) . 3_646
C5 C4 C6 113.5(10) . .
C5 C4 C3 108.2(9) . .
C6 C4 C3 110.8(10) . .
C1 O2 Cd1 106.4(4) . 4_457
C1 O1 Cd1 115.8(3) . .
O2 C1 O1 121.5(5) . .
O2 C1 C2 117.4(5) . .
O1 C1 C2 121.2(5) . .
C2 N1 C7 115.5(4) . .
C2 N1 Cd1 108.6(3) . .
C7 N1 Cd1 106.3(3) . .

loop_
_geom_bond_atom_site_label_1
_geom_bond_atom_site_label_2
_geom_bond_distance
_geom_bond_site_symmetry_2
Cd1 O2 2.215(5) 4_557
Cd1 O1 2.303(5) .
Cd1 N2 2.312(5) .
Cd1 N1 2.372(4) .
Cd1 Br1 2.6013(9) .
N2 C11 1.294(10) .
N2 C10 1.304(9) .
C10 C9 1.378(8) 3_656
C7 N1 1.477(7) .
C7 C8 1.519(8) .
C8 C12 1.361(13) .
C8 C9 1.375(9) .
C2 N1 1.452(7) .
C2 C1 1.510(7) .
C2 C3 1.561(9) .
C3 C4 1.539(9) .
C11 C12 1.367(11) 3_656
C9 C10 1.378(8) 3_646
C12 C11 1.367(11) 3_646
C4 C5 1.50(2) .
C4 C6 1.51(2) .
O2 C1 1.256(8) .
O2 Cd1 2.215(5) 4_457
O1 C1 1.267(7) .
